data_2311325
loop_
_publ_author_name
'Mohamed, Shaaban K.'
'Akkurt, Mehmet'
'Jasinski, Jerry P.'
'Allah, Omyma A A Abd'
'Albayati, Mustafa R.'

_publ_section_title
;
 Crystal structure of
 2-amino-4-(4-chloro-phen-yl)-1-(4-methyl-phen-yl)-5-oxo-1,4,5,6,7,8-hexa-hydro-quinoline-3-carbo-nitrile.
;
_journal_coeditor_code TK5407
_journal_issue 'Pt 12'
_journal_name_full 'Acta crystallographica. Section E, Crystallographic communications'
_journal_page_first o949
_journal_page_last 50
_journal_paper_doi 10.1107/S2056989015021313
_journal_volume 71
_journal_year 2015
_chemical_formula_iupac 'C23 H20 Cl N3 O'
_chemical_formula_moiety 'C23 H20 Cl N3 O'
_chemical_formula_sum 'C23 H20 Cl N3 O'
_chemical_formula_weight 389.87
_chemical_name_systematic
2-Amino-4-(4-chlorophenyl)-1-(4-methylphenyl)-5-oxo-1,4,5,6,7,8-hexahydroquinoline-3-carbonitrile
_space_group_IT_number 14
_space_group_name_Hall '-P 2ybc'
_space_group_name_H-M_alt 'P 1 21/c 1'
_symmetry_cell_setting monoclinic
_symmetry_space_group_name_Hall '-P 2ybc'
_symmetry_space_group_name_H-M 'P 1 21/c 1'
_atom_sites_solution_hydrogens mixed
_cell_angle_alpha 90
_cell_angle_beta 93.842(3)
_cell_angle_gamma 90
_cell_formula_units_Z 4
_cell_length_a 8.7759(3)
_cell_length_b 10.6399(3)
_cell_length_c 20.7929(7)
_cell_measurement_reflns_used 4336
_cell_measurement_temperature 293(2)
_cell_measurement_theta_max 32.1230
_cell_measurement_theta_min 3.4980
_cell_volume 1937.17(11)
_computing_cell_refinement
;
CrysAlis PRO (Agilent, 2014)
;
_computing_data_collection
;
CrysAlis PRO (Agilent, 2014)
;
_computing_data_reduction
;
CrysAlis PRO (Agilent, 2014)
;
_computing_molecular_graphics
;
ORTEP-3 for Windows (Farrugia, 2012)
;
_computing_publication_material
;
PLATON (Spek, 2009)
;
_computing_structure_refinement
;
SHELXL2014 (Sheldrick, 2015)
;
_computing_structure_solution
;
SHELXS2014 (Sheldrick, 2008)
;
_diffrn_ambient_temperature 293(2)
_diffrn_detector_area_resol_mean 16.0416
_diffrn_measured_fraction_theta_full 0.997
_diffrn_measured_fraction_theta_max 0.902
_diffrn_measurement_device 'four-circle diffractometer'
_diffrn_measurement_device_type 'Agilent Xcalibur Eos Gemini'
_diffrn_measurement_method '\w scans'
_diffrn_radiation_monochromator graphite
_diffrn_radiation_type 'Mo K\a'
_diffrn_radiation_wavelength 0.71073
_diffrn_reflns_av_R_equivalents 0.0270
_diffrn_reflns_limit_h_max 12
_diffrn_reflns_limit_h_min -13
_diffrn_reflns_limit_k_max 13
_diffrn_reflns_limit_k_min -15
_diffrn_reflns_limit_l_max 29
_diffrn_reflns_limit_l_min -31
_diffrn_reflns_number 15538
_diffrn_reflns_reduction_process
;
;
_diffrn_reflns_theta_full 25.24
_diffrn_reflns_theta_max 32.76
_diffrn_reflns_theta_min 3.51
_exptl_absorpt_coefficient_mu 0.216
_exptl_absorpt_correction_T_max 1.00000
_exptl_absorpt_correction_T_min 0.84047
_exptl_absorpt_correction_type multi-scan
_exptl_absorpt_process_details
;
(CrysAlis PRO; Agilent, 2014)
;
_exptl_crystal_colour colourless
_exptl_crystal_density_diffrn 1.337
_exptl_crystal_density_method 'Not Measured'
_exptl_crystal_description irregular
_exptl_crystal_F_000 816
_exptl_crystal_size_max 0.46
_exptl_crystal_size_mid 0.42
_exptl_crystal_size_min 0.38
_refine_diff_density_max 0.496
_refine_diff_density_min -0.476
_refine_ls_extinction_method none
_refine_ls_goodness_of_fit_ref 1.044
_refine_ls_hydrogen_treatment constr
_refine_ls_matrix_type full
_refine_ls_number_parameters 254
_refine_ls_number_reflns 6453
_refine_ls_number_restraints 0
_refine_ls_restrained_S_all 1.044
_refine_ls_R_factor_all 0.0739
_refine_ls_R_factor_gt 0.0528
_refine_ls_shift/su_max 0.000
_refine_ls_shift/su_mean 0.000
_refine_ls_structure_factor_coef Fsqd
_refine_ls_weighting_details 'w=1/[\s^2^(Fo^2^)+(0.0563P)^2^+0.8789P] where P=(Fo^2^+2Fc^2^)/3'
_refine_ls_weighting_scheme calc
_refine_ls_wR_factor_gt 0.1273
_refine_ls_wR_factor_ref 0.1436
_reflns_number_gt 4853
_reflns_number_total 6453
_reflns_threshold_expression I>2\s(I)
_cod_data_source_file tk5407sup1.cif
_cod_data_source_block I
_cod_original_sg_symbol_H-M 'P 21/c'
_cod_database_code 2311325

loop_
_space_group_symop_id
_space_group_symop_operation_xyz
1 x,y,z
2 -x,1/2+y,1/2-z
3 -x,-y,-z
4 x,1/2-y,1/2+z

loop_
_atom_site_aniso_label
_atom_site_aniso_U_11
_atom_site_aniso_U_22
_atom_site_aniso_U_33
_atom_site_aniso_U_12
_atom_site_aniso_U_13
_atom_site_aniso_U_23
Cl1 0.0483(3) 0.0933(5) 0.0424(3) 0.0171(3) -0.0178(2) -0.0039(3)
O1 0.0312(6) 0.0215(5) 0.0457(6) -0.0005(4) 0.0073(5) 0.0058(4)
N1 0.0234(6) 0.0192(5) 0.0318(6) 0.0035(4) 0.0106(4) 0.0033(4)
N2 0.0389(8) 0.0354(7) 0.0476(8) 0.0117(6) 0.0251(6) 0.0171(6)
N3 0.0319(7) 0.0531(9) 0.0439(8) 0.0113(7) 0.0168(6) 0.0056(7)
C1 0.0228(6) 0.0203(6) 0.0267(6) -0.0028(5) 0.0036(5) -0.0022(5)
C2 0.0213(6) 0.0253(6) 0.0370(8) -0.0037(5) 0.0069(5) 0.0027(6)
C3 0.0231(7) 0.0277(7) 0.0377(8) 0.0004(5) 0.0121(6) 0.0016(6)
C4 0.0222(6) 0.0250(6) 0.0383(8) 0.0032(5) 0.0095(5) 0.0040(6)
C5 0.0206(6) 0.0200(6) 0.0238(6) -0.0014(5) 0.0058(5) -0.0011(5)
C6 0.0190(6) 0.0192(6) 0.0242(6) -0.0001(4) 0.0050(4) -0.0012(5)
C7 0.0199(6) 0.0179(5) 0.0264(6) 0.0012(5) 0.0068(5) -0.0016(5)
C8 0.0210(6) 0.0237(6) 0.0224(6) 0.0007(5) 0.0065(5) -0.0017(5)
C9 0.0229(6) 0.0235(6) 0.0253(6) 0.0004(5) 0.0084(5) 0.0001(5)
C10 0.0235(6) 0.0197(6) 0.0242(6) 0.0023(5) 0.0063(5) 0.0025(5)
C11 0.0362(8) 0.0255(7) 0.0319(7) 0.0001(6) -0.0049(6) -0.0045(6)
C12 0.0364(8) 0.0326(8) 0.0315(7) 0.0062(6) -0.0081(6) 0.0014(6)
C13 0.0302(7) 0.0257(6) 0.0249(6) 0.0060(5) 0.0054(5) 0.0042(5)
C14 0.0371(8) 0.0230(6) 0.0282(7) 0.0024(6) -0.0007(6) -0.0032(5)
C15 0.0296(7) 0.0259(7) 0.0250(6) 0.0034(5) -0.0016(5) -0.0003(5)
C16 0.0449(10) 0.0304(8) 0.0357(8) 0.0127(7) 0.0049(7) 0.0060(6)
C17 0.0242(7) 0.0304(7) 0.0260(6) 0.0031(5) 0.0054(5) 0.0021(5)
C18 0.0184(6) 0.0213(6) 0.0255(6) 0.0017(5) 0.0063(5) 0.0028(5)
C19 0.0257(7) 0.0232(6) 0.0385(8) 0.0037(5) 0.0059(6) 0.0060(6)
C20 0.0265(7) 0.0384(8) 0.0406(8) 0.0081(6) 0.0030(6) 0.0150(7)
C21 0.0234(7) 0.0500(10) 0.0287(7) 0.0041(7) 0.0007(5) 0.0050(7)
C22 0.0323(8) 0.0378(8) 0.0298(7) 0.0057(6) 0.0006(6) -0.0057(6)
C23 0.0307(7) 0.0267(7) 0.0277(7) 0.0074(6) 0.0004(5) -0.0005(5)

loop_
_atom_site_type_symbol
_atom_site_label
_atom_site_fract_x
_atom_site_fract_y
_atom_site_fract_z
_atom_site_U_iso_or_equiv
_atom_site_thermal_displace_type
_atom_site_calc_flag
_atom_site_refinement_flags
_atom_site_occupancy
Cl Cl1 -0.06881(6) 1.08244(7) 0.09288(3) 0.0623(2) Uani d . 1.000
O O1 0.50713(13) 1.30415(10) 0.28910(6) 0.0326(3) Uani d . 1.000
N N1 0.45035(14) 0.91350(11) 0.39374(6) 0.0244(3) Uani d . 1.000
N N2 0.26036(17) 0.87555(14) 0.46421(7) 0.0396(4) Uani d . 1.000
N N3 -0.00227(17) 1.12750(16) 0.44726(8) 0.0423(5) Uani d . 1.000
C C1 0.56260(16) 1.20335(12) 0.30796(7) 0.0232(3) Uani d . 1.000
C C2 0.72897(16) 1.17417(14) 0.30258(8) 0.0276(4) Uani d . 1.000
C C3 0.75310(17) 1.03530(14) 0.29019(8) 0.0291(4) Uani d . 1.000
C C4 0.69031(16) 0.95720(14) 0.34366(8) 0.0282(4) Uani d . 1.000
C C5 0.53218(15) 0.99782(12) 0.35801(6) 0.0213(3) Uani d . 1.000
C C6 0.47011(15) 1.10911(12) 0.33829(6) 0.0206(3) Uani d . 1.000
C C7 0.30491(15) 1.14205(12) 0.34566(6) 0.0212(3) Uani d . 1.000
C C8 0.24453(15) 1.06023(13) 0.39764(6) 0.0221(3) Uani d . 1.000
C C9 0.31330(16) 0.95091(13) 0.41841(7) 0.0236(3) Uani d . 1.000
C C10 0.50999(16) 0.78952(12) 0.40891(7) 0.0223(3) Uani d . 1.000
C C11 0.61730(19) 0.77207(14) 0.45979(8) 0.0315(4) Uani d . 1.000
C C12 0.67482(19) 0.65278(16) 0.47317(8) 0.0340(4) Uani d . 1.000
C C13 0.62493(17) 0.54973(14) 0.43663(7) 0.0268(4) Uani d . 1.000
C C14 0.51702(19) 0.56892(14) 0.38571(7) 0.0296(4) Uani d . 1.000
C C15 0.45943(17) 0.68829(14) 0.37163(7) 0.0270(4) Uani d . 1.000
C C16 0.6846(2) 0.42010(16) 0.45269(8) 0.0369(5) Uani d . 1.000
C C17 0.10810(17) 1.09671(14) 0.42500(7) 0.0267(4) Uani d . 1.000
C C18 0.21047(15) 1.12918(13) 0.28167(7) 0.0215(3) Uani d . 1.000
C C19 0.12277(17) 1.22793(14) 0.25608(8) 0.0290(4) Uani d . 1.000
C C20 0.03681(18) 1.21482(16) 0.19772(8) 0.0351(4) Uani d . 1.000
C C21 0.03801(18) 1.10148(18) 0.16578(8) 0.0341(5) Uani d . 1.000
C C22 0.12380(19) 1.00150(17) 0.19015(8) 0.0334(4) Uani d . 1.000
C C23 0.21025(17) 1.01654(14) 0.24800(7) 0.0284(4) Uani d . 1.000
H H1N 0.31260 0.80530 0.47550 0.0480 Uiso d RU 1.000
H H2A 0.78620 1.19830 0.34220 0.0330 Uiso c RU 1.000
H H2B 0.76720 1.22270 0.26760 0.0330 Uiso c RU 1.000
H H2N 0.17130 0.89510 0.48190 0.0480 Uiso d RU 1.000
H H3A 0.86130 1.01850 0.28810 0.0350 Uiso c RU 1.000
H H3B 0.70190 1.01210 0.24910 0.0350 Uiso c RU 1.000
H H4A 0.68820 0.86940 0.33100 0.0340 Uiso c RU 1.000
H H4B 0.75760 0.96510 0.38240 0.0340 Uiso c RU 1.000
H H7 0.29660 1.23540 0.36000 0.0250 Uiso d RU 1.000
H H11 0.65090 0.84010 0.48500 0.0380 Uiso c RU 1.000
H H12 0.74800 0.64170 0.50720 0.0410 Uiso c RU 1.000
H H14 0.48270 0.50090 0.36060 0.0350 Uiso c RU 1.000
H H15 0.38730 0.70000 0.33730 0.0320 Uiso c RU 1.000
H H16A 0.63750 0.36050 0.42290 0.0550 Uiso c RU 1.000
H H16B 0.66120 0.39850 0.49580 0.0550 Uiso c RU 1.000
H H16C 0.79330 0.41860 0.44960 0.0550 Uiso c RU 1.000
H H19 0.12140 1.30390 0.27820 0.0350 Uiso c RU 1.000
H H20 -0.02070 1.28170 0.18050 0.0420 Uiso c RU 1.000
H H22 0.12370 0.92540 0.16820 0.0400 Uiso c RU 1.000
H H23 0.26920 0.94990 0.26450 0.0340 Uiso c RU 1.000

loop_
_atom_type_symbol
_atom_type_description
_atom_type_scat_dispersion_real
_atom_type_scat_dispersion_imag
_atom_type_scat_source
C C 0.0033 0.0016 ' International Tables Vol C Tables 4.2.6.8 and 6.1.1.4'
H H 0.0000 0.0000 ' International Tables Vol C Tables 4.2.6.8 and 6.1.1.4'
Cl Cl 0.1484 0.1585 ' International Tables Vol C Tables 4.2.6.8 and 6.1.1.4'
N N 0.0061 0.0033 ' International Tables Vol C Tables 4.2.6.8 and 6.1.1.4'
O O 0.0106 0.0060 ' International Tables Vol C Tables 4.2.6.8 and 6.1.1.4'

loop_
_geom_angle_atom_site_label_1
_geom_angle_atom_site_label_2
_geom_angle_atom_site_label_3
_geom_angle
_geom_angle_publ_flag
C5 N1 C9 119.95(11) no
C5 N1 C10 120.75(12) no
C9 N1 C10 119.20(12) no
O1 C1 C2 121.42(13) no
O1 C1 C6 121.11(13) no
C2 C1 C6 117.45(12) no
C1 C2 C3 111.15(12) no
C9 N2 H1N 119.00 no
C9 N2 H2N 120.00 no
H1N N2 H2N 121.00 no
C2 C3 C4 110.27(13) no
C3 C4 C5 111.89(12) no
N1 C5 C6 120.83(12) no
N1 C5 C4 115.87(12) no
C4 C5 C6 123.31(12) no
C1 C6 C5 120.47(12) no
C1 C6 C7 116.75(11) no
C5 C6 C7 122.78(12) no
C6 C7 C18 111.10(10) no
C8 C7 C18 112.08(11) no
C6 C7 C8 108.91(11) no
C7 C8 C17 118.46(12) no
C7 C8 C9 123.20(12) no
C9 C8 C17 118.31(13) no
N1 C9 N2 115.79(13) no
N1 C9 C8 119.95(13) no
N2 C9 C8 124.22(13) no
C11 C10 C15 120.10(13) no
N1 C10 C11 120.53(12) no
N1 C10 C15 119.37(13) no
C10 C11 C12 119.80(14) no
C11 C12 C13 121.05(15) no
C12 C13 C14 118.40(14) no
C14 C13 C16 120.92(14) no
C12 C13 C16 120.68(14) no
C13 C14 C15 120.99(14) no
C10 C15 C14 119.66(13) no
N3 C17 C8 179.36(17) no
C7 C18 C19 121.43(13) no
C7 C18 C23 119.98(12) no
C19 C18 C23 118.59(14) no
C18 C19 C20 120.84(14) no
C19 C20 C21 119.14(15) no
Cl1 C21 C22 118.62(14) no
Cl1 C21 C20 120.07(14) no
C20 C21 C22 121.31(15) no
C21 C22 C23 118.85(16) no
C18 C23 C22 121.27(14) no
C1 C2 H2A 109.00 no
C1 C2 H2B 109.00 no
C3 C2 H2A 109.00 no
C3 C2 H2B 109.00 no
H2A C2 H2B 108.00 no
C2 C3 H3A 110.00 no
C2 C3 H3B 110.00 no
C4 C3 H3A 110.00 no
C4 C3 H3B 110.00 no
H3A C3 H3B 108.00 no
C3 C4 H4A 109.00 no
C3 C4 H4B 109.00 no
C5 C4 H4A 109.00 no
C5 C4 H4B 109.00 no
H4A C4 H4B 108.00 no
C6 C7 H7 110.00 no
C8 C7 H7 108.00 no
C18 C7 H7 107.00 no
C10 C11 H11 120.00 no
C12 C11 H11 120.00 no
C11 C12 H12 119.00 no
C13 C12 H12 119.00 no
C13 C14 H14 119.00 no
C15 C14 H14 120.00 no
C10 C15 H15 120.00 no
C14 C15 H15 120.00 no
C13 C16 H16A 109.00 no
C13 C16 H16B 109.00 no
C13 C16 H16C 109.00 no
H16A C16 H16B 110.00 no
H16A C16 H16C 109.00 no
H16B C16 H16C 109.00 no
C18 C19 H19 120.00 no
C20 C19 H19 120.00 no
C19 C20 H20 120.00 no
C21 C20 H20 120.00 no
C21 C22 H22 121.00 no
C23 C22 H22 121.00 no
C18 C23 H23 119.00 no
C22 C23 H23 119.00 no

loop_
_geom_bond_atom_site_label_1
_geom_bond_atom_site_label_2
_geom_bond_distance
_geom_bond_publ_flag
Cl1 C21 1.7399(18) no
O1 C1 1.2310(17) no
N1 C5 1.3943(18) no
N1 C9 1.3967(19) no
N1 C10 1.4462(18) no
N2 C9 1.351(2) no
N3 C17 1.149(2) no
C1 C2 1.504(2) no
C1 C6 1.4596(19) no
C2 C3 1.517(2) no
N2 H2N 0.9100 no
N2 H1N 0.9000 no
C3 C4 1.521(2) no
C4 C5 1.5024(19) no
C5 C6 1.3554(18) no
C6 C7 1.5093(19) no
C7 C18 1.5259(19) no
C7 C8 1.5112(18) no
C8 C17 1.414(2) no
C8 C9 1.3670(19) no
C10 C15 1.383(2) no
C10 C11 1.381(2) no
C11 C12 1.387(2) no
C12 C13 1.388(2) no
C13 C16 1.505(2) no
C13 C14 1.388(2) no
C14 C15 1.391(2) no
C18 C23 1.388(2) no
C18 C19 1.387(2) no
C19 C20 1.392(2) no
C20 C21 1.377(3) no
C21 C22 1.380(3) no
C22 C23 1.388(2) no
C2 H2A 0.9700 no
C2 H2B 0.9700 no
C3 H3A 0.9700 no
C3 H3B 0.9700 no
C4 H4A 0.9700 no
C4 H4B 0.9700 no
C7 H7 1.0400 no
C11 H11 0.9300 no
C12 H12 0.9300 no
C14 H14 0.9300 no
C15 H15 0.9300 no
C16 H16A 0.9600 no
C16 H16B 0.9600 no
C16 H16C 0.9600 no
C19 H19 0.9300 no
C20 H20 0.9300 no
C22 H22 0.9300 no
C23 H23 0.9300 no

loop_
_geom_hbond_atom_site_label_D
_geom_hbond_atom_site_label_H
_geom_hbond_atom_site_label_A
_geom_hbond_site_symmetry_A
_geom_hbond_distance_DH
_geom_hbond_distance_HA
_geom_hbond_distance_DA
_geom_hbond_angle_DHA
_geom_hbond_publ_flag
N2 H2N N3 3_576 0.91 2.17 3.013(2) 153 yes
C14 H14 O1 1_545 0.93 2.58 3.4577(19) 156 yes
C3 H3A Cg4 1_655 0.97 2.93 3.7210(16) 139 yes
C16 H16B Cg3 3_666 0.96 2.81 3.6464(18) 146 yes

loop_
_geom_torsion_atom_site_label_1
_geom_torsion_atom_site_label_2
_geom_torsion_atom_site_label_3
_geom_torsion_atom_site_label_4
_geom_torsion
_geom_torsion_publ_flag
C5 N1 C10 C11 81.13(18) no
C9 N1 C10 C11 -95.26(17) no
C5 N1 C10 C15 -98.38(16) no
C5 N1 C9 N2 -165.14(13) no
C10 N1 C9 N2 11.28(19) no
C5 N1 C9 C8 12.5(2) no
C10 N1 C9 C8 -171.05(13) no
C9 N1 C5 C4 169.55(13) no
C10 N1 C5 C4 -6.82(18) no
C9 N1 C5 C6 -10.23(19) no
C10 N1 C5 C6 173.41(12) no
C9 N1 C10 C15 85.23(17) no
C6 C1 C2 C3 35.47(18) no
O1 C1 C6 C5 179.08(13) no
C2 C1 C6 C7 177.66(12) no
O1 C1 C2 C3 -146.41(15) no
C2 C1 C6 C5 -2.80(19) no
O1 C1 C6 C7 -0.5(2) no
C1 C2 C3 C4 -57.68(17) no
C2 C3 C4 C5 47.83(16) no
C3 C4 C5 C6 -16.04(19) no
C3 C4 C5 N1 164.19(12) no
N1 C5 C6 C1 172.36(12) no
N1 C5 C6 C7 -8.13(19) no
C4 C5 C6 C7 172.11(12) no
C4 C5 C6 C1 -7.4(2) no
C1 C6 C7 C8 -159.39(11) no
C1 C6 C7 C18 76.69(14) no
C5 C6 C7 C8 21.09(17) no
C5 C6 C7 C18 -102.84(14) no
C6 C7 C8 C9 -18.72(17) no
C6 C7 C8 C17 162.97(12) no
C18 C7 C8 C9 104.62(15) no
C18 C7 C8 C17 -73.69(15) no
C6 C7 C18 C23 55.07(16) no
C8 C7 C18 C19 112.49(15) no
C8 C7 C18 C23 -67.03(16) no
C6 C7 C18 C19 -125.41(14) no
C7 C8 C9 N1 3.4(2) no
C17 C8 C9 N1 -178.31(13) no
C17 C8 C9 N2 -0.8(2) no
C7 C8 C9 N2 -179.15(13) no
N1 C10 C11 C12 -179.16(14) no
C15 C10 C11 C12 0.4(2) no
N1 C10 C15 C14 179.60(13) no
C11 C10 C15 C14 0.1(2) no
C10 C11 C12 C13 -0.8(2) no
C11 C12 C13 C14 0.7(2) no
C11 C12 C13 C16 -178.22(15) no
C12 C13 C14 C15 -0.3(2) no
C16 C13 C14 C15 178.66(14) no
C13 C14 C15 C10 -0.1(2) no
C7 C18 C19 C20 -179.83(14) no
C23 C18 C19 C20 -0.3(2) no
C7 C18 C23 C22 179.08(14) no
C19 C18 C23 C22 -0.5(2) no
C18 C19 C20 C21 0.9(2) no
C19 C20 C21 Cl1 179.82(13) no
C19 C20 C21 C22 -0.7(2) no
Cl1 C21 C22 C23 179.45(12) no
C20 C21 C22 C23 -0.1(2) no
C21 C22 C23 C18 0.6(2) no
